data_7205711
loop_
_publ_author_name
'Cin\<ci\'c, Dominik'
'Fri\<s\<ci\'c, Tomislav'
'Jones, William'

_publ_section_title
;
 Experimental and database studies of three-centered halogen bonds with
 bifurcated acceptors present in molecular crystals, cocrystals and
 salts
;
_journal_issue 9
_journal_name_full CrystEngComm
_journal_page_first 3224
_journal_paper_doi 10.1039/c0ce00699h
_journal_volume 13
_journal_year 2011
_chemical_formula_moiety '7(C13 H9 N1) 4(C6 F4 I2)'
_chemical_formula_sum 'C115 H63 F16 I8 N7'
_chemical_formula_weight 2861.8
_chemical_name_common 'acridine:tetrafluoro-1,2-diiodobenzene 7/4'
_chemical_name_systematic
;
acridine:tetrafluoro-1,2-diiodobenzene 7/4
;
_space_group_IT_number 2
_symmetry_cell_setting triclinic
_symmetry_space_group_name_Hall '-P 1'
_symmetry_space_group_name_H-M 'P -1'
_atom_sites_solution_hydrogens geom
_atom_sites_solution_primary direct
_atom_sites_solution_secondary difmap
_audit_creation_method SHELXL-97
_cell_angle_alpha 74.809(1)
_cell_angle_beta 88.358(1)
_cell_angle_gamma 78.396(1)
_cell_formula_units_Z 1
_cell_length_a 9.3792(1)
_cell_length_b 13.2620(2)
_cell_length_c 20.9590(4)
_cell_measurement_reflns_used 37969
_cell_measurement_temperature 180(2)
_cell_measurement_theta_max 30.03
_cell_measurement_theta_min 1.02
_cell_volume 2463.71(7)
_computing_cell_refinement 'HKL Scalepack (Otwinowski & Minor 1997)'
_computing_data_collection 'Collect (Nonius B.V. 1998)'
_computing_data_reduction
;
HKL Denzo and Scalepack (Otwinowski & Minor 1997)
;
_computing_publication_material 'SHELXL-97 (Sheldrick 1997)'
_computing_structure_refinement 'SHELXL-97 (Sheldrick 1997)'
_computing_structure_solution 'SIR-92 (Altomare et al. 1994)'
_diffrn_ambient_temperature 180(2)
_diffrn_measured_fraction_theta_full 0.993
_diffrn_measured_fraction_theta_max 0.993
_diffrn_measurement_device_type 'Nonius Kappa CCD'
_diffrn_measurement_method 'Thin slice \w and \f scans'
_diffrn_radiation_source 'fine-focus sealed tube'
_diffrn_radiation_type MoK\a
_diffrn_radiation_wavelength 0.71073
_diffrn_reflns_av_R_equivalents 0.0503
_diffrn_reflns_av_sigmaI/netI 0.0726
_diffrn_reflns_limit_h_max 13
_diffrn_reflns_limit_h_min -13
_diffrn_reflns_limit_k_max 18
_diffrn_reflns_limit_k_min -18
_diffrn_reflns_limit_l_max 29
_diffrn_reflns_limit_l_min -29
_diffrn_reflns_number 32095
_diffrn_reflns_theta_full 30.01
_diffrn_reflns_theta_max 30.01
_diffrn_reflns_theta_min 3.55
_exptl_absorpt_coefficient_mu 2.604
_exptl_absorpt_correction_T_max 0.843
_exptl_absorpt_correction_T_min 0.726
_exptl_absorpt_correction_type multi-scan
_exptl_absorpt_process_details
;
multi-scan from symmetry-related measurements
Sortav (Blessing 1995)
;
_exptl_crystal_colour colourless
_exptl_crystal_density_diffrn 1.929
_exptl_crystal_density_method 'not measured'
_exptl_crystal_description prism
_exptl_crystal_F_000 1370
_exptl_crystal_size_max 0.12
_exptl_crystal_size_mid 0.10
_exptl_crystal_size_min 0.07
_refine_diff_density_max 0.786
_refine_diff_density_min -0.982
_refine_diff_density_rms 0.156
_refine_ls_extinction_method none
_refine_ls_goodness_of_fit_ref 1.013
_refine_ls_hydrogen_treatment constr
_refine_ls_matrix_type full
_refine_ls_number_parameters 667
_refine_ls_number_reflns 14277
_refine_ls_number_restraints 12
_refine_ls_restrained_S_all 1.012
_refine_ls_R_factor_all 0.0829
_refine_ls_R_factor_gt 0.0438
_refine_ls_shift/su_max 0.001
_refine_ls_shift/su_mean 0.000
_refine_ls_structure_factor_coef Fsqd
_refine_ls_weighting_details 'calc w=1/[\s^2^(Fo^2^)+(0.0275P)^2^+2.2201P] where P=(Fo^2^+2Fc^2^)/3'
_refine_ls_weighting_scheme calc
_refine_ls_wR_factor_gt 0.0805
_refine_ls_wR_factor_ref 0.0923
_reflns_number_gt 9752
_reflns_number_total 14277
_reflns_threshold_expression >2sigma(I)
_cod_data_source_file c0ce00699h.txt
_cod_data_source_block (1,2-tfib)4-(acr)7
_cod_original_sg_symbol_H-M P-1
_cod_database_code 7205711

loop_
_symmetry_equiv_pos_as_xyz
'x, y, z'
'-x, -y, -z'

loop_
_atom_site_label
_atom_site_type_symbol
_atom_site_fract_x
_atom_site_fract_y
_atom_site_fract_z
_atom_site_U_iso_or_equiv
_atom_site_adp_type
_atom_site_occupancy
_atom_site_symmetry_multiplicity
_atom_site_calc_flag
_atom_site_refinement_flags
_atom_site_disorder_assembly
_atom_site_disorder_group
I1 I 0.10946(3) 0.27678(2) 0.444721(13) 0.03086(7) Uani 1 1 d . . .
I2 I 0.18562(3) 0.28792(2) 0.267610(13) 0.02827(7) Uani 1 1 d . . .
I3 I 0.01734(3) 0.22523(2) -0.179989(13) 0.03066(7) Uani 1 1 d . . .
I4 I 0.07012(3) 0.27489(2) -0.363298(13) 0.03010(7) Uani 1 1 d . . .
F5 F -0.3618(3) 0.57553(19) 0.34869(13) 0.0404(6) Uani 1 1 d . . .
F6 F -0.0590(3) 0.4704(2) 0.18638(11) 0.0413(6) Uani 1 1 d . . .
F7 F -0.1878(3) 0.4562(2) -0.42896(12) 0.0432(6) Uani 1 1 d . . .
F8 F -0.4225(3) 0.5654(2) -0.38239(14) 0.0488(7) Uani 1 1 d . . .
F9 F -0.4636(3) 0.5273(2) -0.25047(15) 0.0480(7) Uani 1 1 d . . .
F10 F -0.1816(3) 0.4411(2) 0.44405(12) 0.0406(6) Uani 1 1 d . . .
F11 F -0.2690(3) 0.3834(2) -0.16496(13) 0.0420(6) Uani 1 1 d . . .
F12 F -0.2995(3) 0.5928(2) 0.21959(13) 0.0428(6) Uani 1 1 d . . .
C95 C 0.4977(18) 0.5072(13) 0.0677(9) 0.026(4) Uani 0.50 1 d PU . .
H95 H 0.4929 0.5121 0.1122 0.031 Uiso 0.50 1 calc PR . .
N4 N 0.4813(15) 0.4992(11) 0.0663(7) 0.027(4) Uani 0.50 1 d PU . .
C94 C 0.3385(5) 0.0305(3) 0.7524(2) 0.0306(9) Uani 1 1 d . . .
H94 H 0.2555 0.0869 0.7459 0.037 Uiso 1 1 calc R . .
N3 N 0.5844(4) -0.1361(3) 0.77064(16) 0.0273(7) Uani 1 1 d . . .
N2 N 0.2214(4) 0.0532(3) 0.91474(17) 0.0288(8) Uani 1 1 d . . .
N1 N 0.3070(4) 0.1386(3) 0.56599(18) 0.0325(8) Uani 1 1 d . . .
C18 C 0.2641(5) 0.4363(4) 0.0739(2) 0.0383(11) Uani 1 1 d . . .
H18 H 0.2553 0.4374 0.1190 0.046 Uiso 1 1 calc R . .
C19 C 0.3857(4) 0.4692(3) 0.0378(2) 0.0286(9) Uani 1 1 d . . .
C20 C 0.6039(4) 0.5337(3) 0.0297(2) 0.0260(8) Uani 1 1 d . . .
C21 C 0.4591(5) -0.1217(3) 0.9375(2) 0.0320(9) Uani 1 1 d . . .
H21 H 0.5386 -0.1807 0.9434 0.038 Uiso 1 1 calc R . .
C22 C 0.5802(5) 0.3033(4) 0.5307(2) 0.0433(12) Uani 1 1 d . . .
H22 H 0.5841 0.3769 0.5190 0.052 Uiso 1 1 calc R . .
C23 C 0.3207(4) -0.0750(3) 0.7721(2) 0.0270(9) Uani 1 1 d . . .
C24 C 0.7405(5) -0.0095(3) 0.7424(2) 0.0335(10) Uani 1 1 d . . .
H24 H 0.8235 -0.0660 0.7497 0.040 Uiso 1 1 calc R . .
C25 C 0.2759(7) -0.1808(4) 0.6265(3) 0.0573(15) Uani 1 1 d . . .
H25 H 0.2655 -0.2530 0.6410 0.069 Uiso 1 1 calc R . .
C26 C 0.3180(4) -0.1392(3) 0.9469(2) 0.0292(9) Uani 1 1 d . . .
C27 C 0.3595(5) 0.0679(3) 0.9099(2) 0.0293(9) Uani 1 1 d . . .
C28 C 0.0559(5) -0.0659(4) 0.9427(2) 0.0375(11) Uani 1 1 d . . .
H28 H -0.0237 -0.0069 0.9318 0.045 Uiso 1 1 calc R . .
C29 C 0.2988(5) -0.2894(4) 0.8127(2) 0.0405(11) Uani 1 1 d . . .
H29 H 0.2898 -0.3620 0.8264 0.049 Uiso 1 1 calc R . .
C30 C -0.0858(5) 0.4592(3) 0.2513(2) 0.0288(9) Uani 1 1 d . . .
C31 C 0.7145(5) 0.5694(3) 0.0584(2) 0.0367(10) Uani 1 1 d . . .
H31 H 0.7088 0.5715 0.1034 0.044 Uiso 1 1 calc R . .
C32 C 0.2007(4) -0.0484(3) 0.9340(2) 0.0269(9) Uani 1 1 d . . .
C33 C 0.7080(5) 0.1213(4) 0.5572(2) 0.0441(12) Uani 1 1 d . . .
H33 H 0.7966 0.0700 0.5631 0.053 Uiso 1 1 calc R . .
C34 C 0.4848(4) -0.0181(3) 0.9195(2) 0.0294(9) Uani 1 1 d . . .
C35 C 0.4491(5) 0.2738(4) 0.5393(2) 0.0391(11) Uani 1 1 d . . .
H35 H 0.3625 0.3270 0.5329 0.047 Uiso 1 1 calc R . .
C36 C -0.2099(4) 0.5237(3) 0.2670(2) 0.0301(9) Uani 1 1 d . . .
C37 C 0.3850(5) 0.1741(4) 0.8939(2) 0.0370(10) Uani 1 1 d . . .
H37 H 0.3044 0.2324 0.8874 0.044 Uiso 1 1 calc R . .
C38 C 0.7108(6) 0.2262(5) 0.5390(2) 0.0502(14) Uani 1 1 d . . .
H38 H 0.8014 0.2484 0.5317 0.060 Uiso 1 1 calc R . .
C39 C 0.5721(5) 0.0868(4) 0.5675(2) 0.0334(10) Uani 1 1 d . . .
C40 C 0.4339(5) -0.2658(3) 0.8020(2) 0.0334(10) Uani 1 1 d . . .
H40 H 0.5175 -0.3217 0.8086 0.040 Uiso 1 1 calc R . .
C41 C 0.2857(5) -0.2432(3) 0.9694(2) 0.0388(11) Uani 1 1 d . . .
H41 H 0.3628 -0.3040 0.9774 0.047 Uiso 1 1 calc R . .
C42 C -0.0237(4) 0.3797(3) 0.36594(19) 0.0247(8) Uani 1 1 d . . .
C43 C 0.6364(6) 0.1790(4) 0.7122(2) 0.0419(12) Uani 1 1 d . . .
H43 H 0.6507 0.2503 0.6982 0.050 Uiso 1 1 calc R . .
C44 C 0.0299(5) -0.1667(4) 0.9665(3) 0.0459(12) Uani 1 1 d . . .
H44 H -0.0672 -0.1768 0.9745 0.055 Uiso 1 1 calc R . .
C45 C 0.1817(5) -0.1043(4) 0.7838(2) 0.0378(11) Uani 1 1 d . . .
H45 H 0.0958 -0.0504 0.7773 0.045 Uiso 1 1 calc R . .
C46 C -0.1481(4) 0.4445(3) 0.3809(2) 0.0288(9) Uani 1 1 d . . .
C47 C 0.3001(5) 0.0339(3) 0.5847(2) 0.0309(9) Uani 1 1 d . . .
C48 C -0.3452(5) 0.4729(3) -0.2732(2) 0.0341(10) Uani 1 1 d . . .
C49 C 0.6444(5) 0.1089(4) 0.8960(2) 0.0429(12) Uani 1 1 d . . .
H49 H 0.7396 0.1238 0.8906 0.052 Uiso 1 1 calc R . .
C50 C 0.5612(5) -0.0206(4) 0.5873(2) 0.0396(11) Uani 1 1 d . . .
H50 H 0.6471 -0.0745 0.5947 0.047 Uiso 1 1 calc R . .
C51 C 0.4500(4) -0.1572(3) 0.78090(19) 0.0271(9) Uani 1 1 d . . .
C52 C 0.1616(5) 0.4037(4) 0.0451(3) 0.0443(12) Uani 1 1 d . . .
H52 H 0.0811 0.3829 0.0699 0.053 Uiso 1 1 calc R . .
C53 C -0.3248(5) 0.4925(3) -0.3401(2) 0.0337(10) Uani 1 1 d . . .
C54 C 0.5009(5) 0.1603(3) 0.7221(2) 0.0358(10) Uani 1 1 d . . .
H54 H 0.4205 0.2187 0.7157 0.043 Uiso 1 1 calc R . .
C55 C 0.1608(5) 0.0051(4) 0.5938(2) 0.0420(11) Uani 1 1 d . . .
H55 H 0.0751 0.0592 0.5856 0.050 Uiso 1 1 calc R . .
C56 C 0.4761(5) 0.0539(3) 0.7421(2) 0.0298(9) Uani 1 1 d . . .
C57 C 0.4394(5) 0.1643(3) 0.5577(2) 0.0306(9) Uani 1 1 d . . .
C58 C -0.2040(5) 0.4356(3) -0.3627(2) 0.0290(9) Uani 1 1 d . . .
C59 C 0.4111(6) -0.1578(4) 0.6179(2) 0.0477(13) Uani 1 1 d . . .
H59 H 0.4948 -0.2137 0.6263 0.057 Uiso 1 1 calc R . .
C60 C -0.2448(5) 0.3988(3) -0.2302(2) 0.0299(9) Uani 1 1 d . . .
C61 C 0.1472(5) -0.2566(4) 0.9795(2) 0.0443(12) Uani 1 1 d . . .
H61 H 0.1279 -0.3264 0.9954 0.053 Uiso 1 1 calc R . .
C62 C 0.6251(5) 0.0060(4) 0.9116(2) 0.0410(11) Uani 1 1 d . . .
H62 H 0.7078 -0.0505 0.9173 0.049 Uiso 1 1 calc R . .
C63 C -0.1231(4) 0.3411(3) -0.2524(2) 0.0244(8) Uani 1 1 d . . .
C64 C 0.8274(5) 0.6001(4) 0.0219(3) 0.0450(12) Uani 1 1 d . . .
H64 H 0.8998 0.6243 0.0413 0.054 Uiso 1 1 calc R . .
C65 C -0.2412(4) 0.5141(3) 0.3325(2) 0.0287(9) Uani 1 1 d . . .
C66 C 0.5214(5) 0.1933(4) 0.8879(2) 0.0428(12) Uani 1 1 d . . .
H66 H 0.5351 0.2647 0.8780 0.051 Uiso 1 1 calc R . .
C67 C 0.0074(4) 0.3870(3) 0.2990(2) 0.0252(8) Uani 1 1 d . . .
C68 C 0.7577(5) 0.0934(4) 0.7225(2) 0.0382(11) Uani 1 1 d . . .
H68 H 0.8529 0.1080 0.7154 0.046 Uiso 1 1 calc R . .
C69 C -0.1014(4) 0.3591(3) -0.3201(2) 0.0257(8) Uani 1 1 d . . .
C70 C 0.1499(6) -0.0980(4) 0.6139(3) 0.0515(14) Uani 1 1 d . . .
H70 H 0.0563 -0.1157 0.6198 0.062 Uiso 1 1 calc R . .
C71 C 0.1715(5) -0.2081(4) 0.8038(2) 0.0415(11) Uani 1 1 d . . .
H71 H 0.0788 -0.2267 0.8120 0.050 Uiso 1 1 calc R . .
C72 C 0.5990(4) -0.0330(3) 0.7523(2) 0.0295(9) Uani 1 1 d . . .
C73 C 0.4266(5) -0.0490(3) 0.5963(2) 0.0348(10) Uani 1 1 d . . .

loop_
_atom_site_aniso_label
_atom_site_aniso_U_11
_atom_site_aniso_U_22
_atom_site_aniso_U_33
_atom_site_aniso_U_23
_atom_site_aniso_U_13
_atom_site_aniso_U_12
I1 0.03031(15) 0.03229(15) 0.02658(15) -0.00412(11) -0.00193(11) -0.00284(11)
I2 0.02531(14) 0.02947(14) 0.02924(15) -0.00847(11) 0.00229(11) -0.00288(11)
I3 0.02702(14) 0.03389(15) 0.02974(15) -0.00749(11) -0.00053(11) -0.00396(11)
I4 0.02749(14) 0.03185(15) 0.03117(15) -0.00997(11) 0.00426(11) -0.00465(11)
F5 0.0286(13) 0.0345(14) 0.0547(17) -0.0139(12) 0.0071(12) 0.0037(11)
F6 0.0438(16) 0.0487(16) 0.0238(13) -0.0060(11) -0.0031(12) 0.0042(13)
F7 0.0493(17) 0.0409(15) 0.0337(15) -0.0031(12) -0.0025(13) -0.0042(13)
F8 0.0374(16) 0.0378(15) 0.0604(19) -0.0014(13) -0.0121(14) 0.0039(12)
F9 0.0309(14) 0.0432(16) 0.071(2) -0.0269(14) 0.0093(14) 0.0042(12)
F10 0.0427(16) 0.0446(15) 0.0317(15) -0.0119(11) 0.0108(12) -0.0013(12)
F11 0.0409(15) 0.0467(16) 0.0403(16) -0.0194(12) 0.0119(12) -0.0039(12)
F12 0.0364(15) 0.0404(15) 0.0409(16) -0.0006(12) -0.0102(12) 0.0055(12)
C95 0.026(4) 0.026(4) 0.026(4) -0.0068(15) 0.0003(10) -0.0053(13)
N4 0.026(4) 0.027(4) 0.026(4) -0.0067(13) 0.0011(10) -0.0052(12)
C94 0.028(2) 0.028(2) 0.031(2) -0.0065(17) -0.0053(18) 0.0035(17)
N3 0.0261(18) 0.0245(17) 0.0289(19) -0.0062(14) 0.0007(15) -0.0006(14)
N2 0.0272(19) 0.0285(18) 0.0288(19) -0.0051(14) -0.0030(15) -0.0040(15)
N1 0.0282(19) 0.031(2) 0.038(2) -0.0105(16) 0.0014(16) -0.0036(15)
C18 0.040(3) 0.040(3) 0.029(2) -0.0033(19) 0.004(2) 0.000(2)
C19 0.026(2) 0.024(2) 0.031(2) -0.0037(17) 0.0016(18) 0.0026(16)
C20 0.030(2) 0.0195(19) 0.026(2) -0.0032(15) -0.0013(17) -0.0009(16)
C21 0.026(2) 0.033(2) 0.032(2) -0.0069(18) -0.0014(18) 0.0038(18)
C22 0.044(3) 0.044(3) 0.040(3) 0.001(2) -0.008(2) -0.019(2)
C23 0.025(2) 0.030(2) 0.025(2) -0.0077(16) -0.0029(17) -0.0004(17)
C24 0.029(2) 0.034(2) 0.038(3) -0.0107(19) -0.0013(19) -0.0031(19)
C25 0.091(5) 0.033(3) 0.050(3) -0.009(2) -0.015(3) -0.016(3)
C26 0.028(2) 0.027(2) 0.028(2) -0.0044(17) -0.0041(17) 0.0021(17)
C27 0.029(2) 0.034(2) 0.022(2) -0.0038(17) -0.0023(17) -0.0044(18)
C28 0.026(2) 0.035(2) 0.048(3) -0.008(2) 0.000(2) -0.0019(19)
C29 0.044(3) 0.029(2) 0.049(3) -0.005(2) -0.001(2) -0.014(2)
C30 0.030(2) 0.029(2) 0.025(2) -0.0044(17) 0.0001(18) -0.0056(18)
C31 0.039(3) 0.034(2) 0.037(3) -0.0109(19) -0.004(2) -0.005(2)
C32 0.021(2) 0.031(2) 0.026(2) -0.0055(16) 0.0004(16) -0.0016(16)
C33 0.024(2) 0.066(4) 0.036(3) -0.009(2) -0.001(2) 0.000(2)
C34 0.026(2) 0.037(2) 0.023(2) -0.0064(17) -0.0022(17) -0.0040(18)
C35 0.036(3) 0.036(3) 0.040(3) -0.002(2) -0.005(2) -0.005(2)
C36 0.025(2) 0.028(2) 0.035(2) -0.0059(17) -0.0081(18) -0.0013(17)
C37 0.030(2) 0.039(3) 0.039(3) -0.007(2) -0.006(2) -0.006(2)
C38 0.031(3) 0.079(4) 0.040(3) -0.006(3) 0.001(2) -0.023(3)
C39 0.029(2) 0.044(3) 0.027(2) -0.0128(19) 0.0026(18) -0.0031(19)
C40 0.034(2) 0.029(2) 0.035(2) -0.0074(18) -0.0004(19) -0.0039(19)
C41 0.037(3) 0.025(2) 0.047(3) -0.0037(19) -0.003(2) 0.0016(19)
C42 0.022(2) 0.024(2) 0.027(2) -0.0066(16) -0.0007(16) -0.0035(16)
C43 0.057(3) 0.028(2) 0.045(3) -0.010(2) -0.001(2) -0.019(2)
C44 0.028(3) 0.045(3) 0.062(3) -0.007(2) 0.003(2) -0.010(2)
C45 0.020(2) 0.048(3) 0.044(3) -0.012(2) -0.0032(19) -0.0010(19)
C46 0.028(2) 0.031(2) 0.030(2) -0.0103(17) 0.0056(18) -0.0081(18)
C47 0.032(2) 0.031(2) 0.028(2) -0.0068(17) -0.0060(18) -0.0030(18)
C48 0.025(2) 0.027(2) 0.051(3) -0.015(2) 0.003(2) 0.0005(17)
C49 0.026(2) 0.062(3) 0.041(3) -0.006(2) 0.003(2) -0.019(2)
C50 0.041(3) 0.041(3) 0.030(2) -0.014(2) -0.010(2) 0.015(2)
C51 0.029(2) 0.027(2) 0.024(2) -0.0068(16) 0.0017(17) -0.0041(17)
C52 0.033(3) 0.041(3) 0.057(3) -0.010(2) 0.006(2) -0.010(2)
C53 0.026(2) 0.021(2) 0.052(3) -0.0063(19) -0.008(2) -0.0029(17)
C54 0.041(3) 0.023(2) 0.041(3) -0.0082(18) -0.004(2) -0.0017(19)
C55 0.038(3) 0.039(3) 0.051(3) -0.013(2) -0.006(2) -0.012(2)
C56 0.033(2) 0.027(2) 0.030(2) -0.0102(17) 0.0001(18) -0.0027(18)
C57 0.029(2) 0.035(2) 0.026(2) -0.0060(17) -0.0036(18) -0.0037(18)
C58 0.031(2) 0.024(2) 0.031(2) -0.0047(17) 0.0001(18) -0.0075(17)
C59 0.069(4) 0.032(3) 0.041(3) -0.012(2) -0.011(3) -0.003(2)
C60 0.030(2) 0.031(2) 0.033(2) -0.0146(18) 0.0056(18) -0.0097(18)
C61 0.043(3) 0.031(2) 0.055(3) -0.001(2) -0.002(2) -0.011(2)
C62 0.027(2) 0.052(3) 0.040(3) -0.008(2) 0.000(2) -0.004(2)
C63 0.022(2) 0.0199(19) 0.031(2) -0.0093(16) -0.0026(16) -0.0004(15)
C64 0.037(3) 0.048(3) 0.055(3) -0.016(2) -0.004(2) -0.016(2)
C65 0.023(2) 0.024(2) 0.040(3) -0.0113(18) 0.0026(18) -0.0020(16)
C66 0.039(3) 0.045(3) 0.043(3) -0.003(2) -0.007(2) -0.016(2)
C67 0.0203(19) 0.024(2) 0.031(2) -0.0090(16) 0.0003(16) -0.0018(15)
C68 0.040(3) 0.040(3) 0.039(3) -0.011(2) 0.004(2) -0.018(2)
C69 0.022(2) 0.022(2) 0.033(2) -0.0079(16) 0.0027(17) -0.0032(16)
C70 0.060(4) 0.051(3) 0.055(3) -0.020(3) -0.002(3) -0.029(3)
C71 0.035(3) 0.050(3) 0.039(3) -0.007(2) 0.000(2) -0.016(2)
C72 0.027(2) 0.034(2) 0.030(2) -0.0098(18) 0.0029(18) -0.0098(18)
C73 0.040(3) 0.033(2) 0.033(2) -0.0120(19) -0.005(2) -0.004(2)

loop_
_atom_type_symbol
_atom_type_description
_atom_type_scat_dispersion_real
_atom_type_scat_dispersion_imag
_atom_type_scat_source
C C 0.0033 0.0016 'International Tables Vol C Tables 4.2.6.8 and 6.1.1.4'
H H 0.0000 0.0000 'International Tables Vol C Tables 4.2.6.8 and 6.1.1.4'
F F 0.0171 0.0103 'International Tables Vol C Tables 4.2.6.8 and 6.1.1.4'
I I -0.4742 1.8119 'International Tables Vol C Tables 4.2.6.8 and 6.1.1.4'
N N 0.0061 0.0033 'International Tables Vol C Tables 4.2.6.8 and 6.1.1.4'

loop_
_geom_angle_atom_site_label_1
_geom_angle_atom_site_label_2
_geom_angle_atom_site_label_3
_geom_angle
_geom_angle_site_symmetry_1
_geom_angle_site_symmetry_3
_geom_angle_publ_flag
C19 C95 C20 116.2(13) . . ?
C19 N4 C20 120.1(11) . . ?
C56 C94 C23 120.6(4) . . ?
C51 N3 C72 118.6(3) . . ?
C27 N2 C32 117.5(4) . . ?
C57 N1 C47 118.1(4) . . ?
C52 C18 C19 121.2(4) . . ?
N4 C19 C20 122.0(8) . 2_665 ?
N4 C19 C18 119.9(8) . . ?
C20 C19 C18 118.1(4) 2_665 . ?
N4 C19 C95 2.7(13) . . ?
C20 C19 C95 119.6(8) 2_665 . ?
C18 C19 C95 122.3(8) . . ?
N4 C20 C19 118.0(6) . 2_665 ?
N4 C20 C31 123.0(7) . . ?
C19 C20 C31 119.0(4) 2_665 . ?
N4 C20 C95 6.4(12) . . ?
C19 C20 C95 124.2(8) 2_665 . ?
C31 C20 C95 116.7(8) . . ?
C26 C21 C34 120.3(4) . . ?
C35 C22 C38 120.9(5) . . ?
C94 C23 C45 123.3(4) . . ?
C94 C23 C51 117.3(4) . . ?
C45 C23 C51 119.4(4) . . ?
C68 C24 C72 120.3(4) . . ?
C59 C25 C70 120.7(5) . . ?
C21 C26 C41 122.8(4) . . ?
C21 C26 C32 118.2(4) . . ?
C41 C26 C32 119.0(4) . . ?
N2 C27 C37 118.9(4) . . ?
N2 C27 C34 123.6(4) . . ?
C37 C27 C34 117.5(4) . . ?
C44 C28 C32 120.7(4) . . ?
C40 C29 C71 121.5(4) . . ?
F6 C30 C67 120.8(4) . . ?
F6 C30 C36 117.0(4) . . ?
C67 C30 C36 122.2(4) . . ?
C64 C31 C20 120.4(4) . . ?
N2 C32 C28 118.6(4) . . ?
N2 C32 C26 123.0(4) . . ?
C28 C32 C26 118.4(4) . . ?
C38 C33 C39 120.3(5) . . ?
C21 C34 C62 123.7(4) . . ?
C21 C34 C27 117.1(4) . . ?
C62 C34 C27 119.2(4) . . ?
C22 C35 C57 121.1(5) . . ?
F12 C36 C65 120.3(4) . . ?
F12 C36 C30 121.1(4) . . ?
C65 C36 C30 118.6(4) . . ?
C66 C37 C27 121.2(4) . . ?
C33 C38 C22 120.5(4) . . ?
C50 C39 C57 117.2(4) . . ?
C50 C39 C33 123.3(4) . . ?
C57 C39 C33 119.5(4) . . ?
C29 C40 C51 120.2(4) . . ?
C61 C41 C26 121.0(4) . . ?
C46 C42 C67 118.4(4) . . ?
C46 C42 I1 118.0(3) . . ?
C67 C42 I1 123.6(3) . . ?
C54 C43 C68 120.5(4) . . ?
C28 C44 C61 120.4(4) . . ?
C71 C45 C23 120.5(4) . . ?
F10 C46 C65 117.5(4) . . ?
F10 C46 C42 120.6(4) . . ?
C65 C46 C42 121.9(4) . . ?
N1 C47 C73 122.6(4) . . ?
N1 C47 C55 118.9(4) . . ?
C73 C47 C55 118.4(4) . . ?
F9 C48 C60 120.5(4) . . ?
F9 C48 C53 119.5(4) . . ?
C60 C48 C53 120.0(4) . . ?
C62 C49 C66 119.4(4) . . ?
C73 C50 C39 120.6(4) . . ?
N3 C51 C40 119.0(4) . . ?
N3 C51 C23 122.9(4) . . ?
C40 C51 C23 118.1(4) . . ?
C18 C52 C64 120.7(4) . 2_665 ?
F8 C53 C48 120.2(4) . . ?
F8 C53 C58 121.0(4) . . ?
C48 C53 C58 118.9(4) . . ?
C43 C54 C56 120.9(4) . . ?
C70 C55 C47 120.6(5) . . ?
C94 C56 C54 123.1(4) . . ?
C94 C56 C72 118.3(4) . . ?
C54 C56 C72 118.6(4) . . ?
N1 C57 C39 123.2(4) . . ?
N1 C57 C35 119.1(4) . . ?
C39 C57 C35 117.7(4) . . ?
F7 C58 C53 117.4(4) . . ?
F7 C58 C69 120.3(4) . . ?
C53 C58 C69 122.3(4) . . ?
C25 C59 C73 119.7(5) . . ?
F11 C60 C48 117.7(4) . . ?
F11 C60 C63 120.8(4) . . ?
C48 C60 C63 121.5(4) . . ?
C41 C61 C44 120.3(4) . . ?
C49 C62 C34 121.3(4) . . ?
C60 C63 C69 119.3(4) . . ?
C60 C63 I3 117.0(3) . . ?
C69 C63 I3 123.6(3) . . ?
C31 C64 C52 120.5(4) . 2_665 ?
F5 C65 C46 120.4(4) . . ?
F5 C65 C36 119.5(4) . . ?
C46 C65 C36 120.1(4) . . ?
C37 C66 C49 121.3(4) . . ?
C30 C67 C42 118.7(4) . . ?
C30 C67 I2 117.9(3) . . ?
C42 C67 I2 123.4(3) . . ?
C24 C68 C43 121.0(4) . . ?
C58 C69 C63 118.0(4) . . ?
C58 C69 I4 117.1(3) . . ?
C63 C69 I4 124.8(3) . . ?
C55 C70 C25 121.1(5) . . ?
C45 C71 C29 120.3(4) . . ?
N3 C72 C24 119.2(4) . . ?
N3 C72 C56 122.2(4) . . ?
C24 C72 C56 118.6(4) . . ?
C50 C73 C47 118.2(4) . . ?
C50 C73 C59 122.3(4) . . ?
C47 C73 C59 119.5(4) . . ?

loop_
_geom_bond_atom_site_label_1
_geom_bond_atom_site_label_2
_geom_bond_distance
_geom_bond_site_symmetry_2
_geom_bond_publ_flag
I1 C42 2.098(4) . ?
I2 C67 2.112(4) . ?
I3 C63 2.116(4) . ?
I4 C69 2.092(4) . ?
F5 C65 1.346(4) . ?
F6 C30 1.352(4) . ?
F7 C58 1.353(5) . ?
F8 C53 1.341(5) . ?
F9 C48 1.345(5) . ?
F10 C46 1.344(5) . ?
F11 C60 1.347(5) . ?
F12 C36 1.340(5) . ?
C95 C19 1.471(17) . ?
C95 C20 1.303(18) . ?
N4 C19 1.271(13) . ?
N4 C20 1.448(15) . ?
C94 C56 1.384(6) . ?
C94 C23 1.394(6) . ?
N3 C51 1.345(5) . ?
N3 C72 1.354(5) . ?
N2 C27 1.345(5) . ?
N2 C32 1.353(5) . ?
N1 C57 1.347(5) . ?
N1 C47 1.355(5) . ?
C18 C52 1.346(6) . ?
C18 C19 1.428(6) . ?
C19 C20 1.426(6) 2_665 ?
C20 C19 1.426(6) 2_665 ?
C20 C31 1.430(6) . ?
C21 C26 1.389(6) . ?
C21 C34 1.395(6) . ?
C22 C35 1.357(6) . ?
C22 C38 1.411(7) . ?
C23 C45 1.430(6) . ?
C23 C51 1.439(5) . ?
C24 C68 1.360(6) . ?
C24 C72 1.421(6) . ?
C25 C59 1.359(7) . ?
C25 C70 1.420(8) . ?
C26 C41 1.428(6) . ?
C26 C32 1.430(5) . ?
C27 C37 1.428(6) . ?
C27 C34 1.441(6) . ?
C28 C44 1.368(6) . ?
C28 C32 1.422(6) . ?
C29 C40 1.364(6) . ?
C29 C71 1.418(7) . ?
C30 C67 1.377(5) . ?
C30 C36 1.385(6) . ?
C31 C64 1.355(6) . ?
C33 C38 1.349(7) . ?
C33 C39 1.431(6) . ?
C34 C62 1.410(6) . ?
C35 C57 1.422(6) . ?
C36 C65 1.374(6) . ?
C37 C66 1.350(6) . ?
C39 C50 1.399(6) . ?
C39 C57 1.428(6) . ?
C40 C51 1.429(5) . ?
C41 C61 1.349(6) . ?
C42 C46 1.384(5) . ?
C42 C67 1.406(5) . ?
C43 C54 1.344(6) . ?
C43 C68 1.413(7) . ?
C44 C61 1.423(7) . ?
C45 C71 1.352(6) . ?
C46 C65 1.370(6) . ?
C47 C73 1.424(6) . ?
C47 C55 1.427(6) . ?
C48 C60 1.371(6) . ?
C48 C53 1.372(6) . ?
C49 C62 1.365(7) . ?
C49 C66 1.416(7) . ?
C50 C73 1.382(6) . ?
C52 C64 1.418(7) 2_665 ?
C53 C58 1.375(6) . ?
C54 C56 1.427(6) . ?
C55 C70 1.345(6) . ?
C56 C72 1.433(6) . ?
C58 C69 1.391(5) . ?
C59 C73 1.431(6) . ?
C60 C63 1.383(5) . ?
C63 C69 1.392(5) . ?
C64 C52 1.418(7) 2_665 ?
